data_4321570
loop_
_publ_author_name
'Catherine E. Talley'
'Amanda C. Bean'
'Thomas E. Albrecht-Schmitt'

_publ_section_title
;
 Hydrothermal Syntheses of Layered Uranium Oxyfluorides: Illustrations of
 Dimensional Reduction
;
_journal_name_full 'Inorganic Chemistry'
_journal_page_first 5174
_journal_page_last 5175
_journal_paper_doi 10.1021/ic000668e
_journal_volume 39
_journal_year 2000
_chemical_formula_moiety '(C3 H5 N2) U2 O4 F5'
_chemical_formula_sum 'C3 H5 F5 N2 O5.75 U2'
_chemical_formula_weight 732.15
_chemical_name_systematic
; 
 ? 
;
_space_group_IT_number 58
_symmetry_cell_setting orthorhombic
_symmetry_space_group_name_Hall '-P 2 2n'
_symmetry_space_group_name_H-M 'P n n m'
_atom_sites_solution_hydrogens geom
_atom_sites_solution_primary direct
_atom_sites_solution_secondary difmap
_audit_creation_method SHELXL
_cell_angle_alpha 90.00
_cell_angle_beta 90.00
_cell_angle_gamma 90.00
_cell_formula_units_Z 8
_cell_length_a 17.320(10)
_cell_length_b 12.034(5)
_cell_length_c 12.172(5)
_cell_measurement_reflns_used 25
_cell_measurement_temperature 293(2)
_cell_measurement_theta_max 14.60
_cell_measurement_theta_min 7.90
_cell_volume 2537(2)
_computing_cell_refinement 'Siemens P3-PC'
_computing_data_collection 'Siemens P3-PC'
_computing_data_reduction 'Siemens SHELXTL'
_computing_molecular_graphics 'Siemens SHELXTL'
_computing_publication_material 'Siemens SHELXTL'
_computing_structure_refinement 'SHELXL-93 (Sheldrick, 1993)'
_computing_structure_solution 'SHELXS-86 (Sheldrick, 1990)'
_diffrn_ambient_temperature 293(2)
_diffrn_measurement_device 'Siemens R3m'
_diffrn_measurement_method '2\q-\w scans'
_diffrn_radiation_monochromator graphite
_diffrn_radiation_source 'fine-focus sealed tube'
_diffrn_radiation_type MoK\a
_diffrn_radiation_wavelength 0.71073
_diffrn_reflns_av_R_equivalents 0.0000
_diffrn_reflns_av_sigmaI/netI 0.0431
_diffrn_reflns_limit_h_max 20
_diffrn_reflns_limit_h_min 0
_diffrn_reflns_limit_k_max 14
_diffrn_reflns_limit_k_min 0
_diffrn_reflns_limit_l_max 14
_diffrn_reflns_limit_l_min 0
_diffrn_reflns_number 2347
_diffrn_reflns_theta_max 25.05
_diffrn_reflns_theta_min 2.35
_diffrn_standards_decay_% 2.2
_diffrn_standards_interval_count 97
_diffrn_standards_interval_time na
_diffrn_standards_number 3
_exptl_absorpt_coefficient_mu 25.580
_exptl_absorpt_correction_T_max 0.3500
_exptl_absorpt_correction_T_min 0.0357
_exptl_absorpt_correction_type integration
_exptl_crystal_colour 'pale yellow'
_exptl_crystal_density_diffrn 3.834
_exptl_crystal_density_meas ?
_exptl_crystal_density_method na
_exptl_crystal_description 'rectangular plate'
_exptl_crystal_F_000 2496
_exptl_crystal_size_max 0.40
_exptl_crystal_size_mid 0.14
_exptl_crystal_size_min 0.04
_refine_diff_density_max 2.463
_refine_diff_density_min -4.394
_refine_diff_density_rms 0.319
_refine_ls_extinction_coef 0.00016(3)
_refine_ls_extinction_expression Fc^*^=kFc[1+0.001xFc^2^\l^3^/sin(2\q)]^-1/4^
_refine_ls_extinction_method SHELXL
_refine_ls_goodness_of_fit_all 1.053
_refine_ls_goodness_of_fit_obs 1.129
_refine_ls_matrix_type full
_refine_ls_number_parameters 176
_refine_ls_number_reflns 2345
_refine_ls_number_restraints 0
_refine_ls_restrained_S_all 1.061
_refine_ls_restrained_S_obs 1.129
_refine_ls_R_factor_all 0.0872
_refine_ls_R_factor_obs 0.0494
_refine_ls_shift/esd_max 0.315
_refine_ls_shift/esd_mean 0.022
_refine_ls_structure_factor_coef Fsqd
_refine_ls_weighting_details 'w=1/[\s^2^(Fo^2^)+(0.0660P)^2^+20.4699P] where P=(Fo^2^+2Fc^2^)/3'
_refine_ls_weighting_scheme calc
_refine_ls_wR_factor_all 0.1296
_refine_ls_wR_factor_obs 0.1100
_reflns_number_observed 1549
_reflns_number_total 2347
_reflns_observed_criterion >2sigma(I)
_cod_data_source_file ic000668e_2.cif
_cod_data_source_block abs1
_cod_depositor_comments
;
The following automatic conversions were performed:

'_exptl_crystal_density_meas' value 'na' was changed to '?' - the
value is perceived as not measured.

Automatic conversion script
Id: cif_fix_values 3008 2015-01-20 13:52:24Z robertas 

The following automatic conversions were performed:

'_refine_ls_weighting_scheme' value 'calc
w=1/[\s^2^(Fo^2^)+(0.0660P)^2^+20.4699P] where P=(Fo^2^+2Fc^2^)/3'
was changed to 'calc'. New tag '_refine_ls_weighting_details' was
created. The value of the new tag was set to
'w=1/[\s^2^(Fo^2^)+(0.0660P)^2^+20.4699P] where P=(Fo^2^+2Fc^2^)/3'.

Automatic conversion script
Id: cif_fix_values 3143 2015-03-26 13:38:13Z robertas 
;
_cod_original_cell_volume 2537.0(21)
_cod_database_code 4321570

loop_
_symmetry_equiv_pos_as_xyz
'x, y, z'
'-x, -y, z'
'-x+1/2, y+1/2, -z+1/2'
'x+1/2, -y+1/2, -z+1/2'
'-x, -y, -z'
'x, y, -z'
'x-1/2, -y-1/2, z-1/2'
'-x-1/2, y-1/2, z-1/2'

loop_
_atom_site_aniso_label
_atom_site_aniso_U_11
_atom_site_aniso_U_22
_atom_site_aniso_U_33
_atom_site_aniso_U_23
_atom_site_aniso_U_13
_atom_site_aniso_U_12
U1 0.0896(10) 0.0119(4) 0.0142(5) 0.000 0.000 0.0018(4)
U2 0.0921(7) 0.0143(3) 0.0130(3) 0.0000(2) -0.0037(3) -0.0011(3)
U3 0.0897(10) 0.0127(4) 0.0153(5) 0.000 0.000 -0.0001(4)
O1 0.109(22) 0.074(15) 0.048(15) 0.000 0.000 -0.013(14)
O2 0.088(18) 0.042(11) 0.071(16) 0.000 0.000 0.004(11)
O3 0.104(14) 0.085(11) 0.040(9) 0.008(8) 0.019(9) -0.006(9)
O4 0.109(13) 0.065(9) 0.027(7) -0.005(7) -0.007(8) -0.012(8)
O5 0.146(25) 0.035(11) 0.048(14) 0.000 0.000 -0.032(13)
O6 0.101(22) 0.081(16) 0.065(18) 0.000 0.000 0.067(15)
F1 0.086(12) 0.014(6) 0.037(8) 0.000 0.000 -0.002(7)
F2 0.163(13) 0.017(5) 0.014(5) -0.005(4) 0.006(7) 0.009(6)
F3 0.212(17) 0.021(5) 0.021(6) 0.000(4) 0.019(8) -0.018(7)
F4 0.153(13) 0.020(5) 0.020(6) -0.001(4) 0.003(7) -0.001(6)
F5 0.092(13) 0.029(7) 0.007(6) 0.000 0.000 -0.003(7)
F6 0.225(17) 0.018(5) 0.028(6) -0.001(4) 0.014(9) 0.020(7)
N1 0.090(28) 0.325(54) 0.170(39) -0.124(39) 0.051(30) -0.094(36)
N2 0.119(37) 0.966(202) 0.240(75) 0.200(93) -0.047(43) -0.221(77)
C1 0.116(41) 0.299(78) 0.215(75) -0.103(61) 0.002(43) -0.108(48)
C2 0.177(65) 0.138(43) 0.361(103) 0.035(53) 0.082(68) 0.059(44)
C3 0.137(42) 0.081(22) 0.114(31) -0.012(21) 0.023(28) -0.012(22)
O7 0.213(89) 1.160(404) 0.106(58) 0.000 0.000 -0.252(146)
O8 0.454(75) 0.253(49) 0.392(130) -0.064(44) -0.161(69) -0.046(54)
O9 0.337(69) 0.126(30) 0.124(34) 0.000 0.000 -0.042(30)

loop_
_atom_site_label
_atom_site_type_symbol
_atom_site_fract_x
_atom_site_fract_y
_atom_site_fract_z
_atom_site_U_iso_or_equiv
_atom_site_thermal_displace_type
_atom_site_occupancy
_atom_site_calc_flag
_atom_site_refinement_flags
_atom_site_disorder_group
U1 U 0.22343(7) -0.33279(6) 0.5000 0.0385(4) Uani 1 d S .
U2 U 0.26545(5) -0.01306(5) 0.32126(5) 0.0398(3) Uani 1 d . .
U3 U 0.21423(8) 0.30720(7) 0.5000 0.0393(4) Uani 1 d S .
O1 O 0.1311(16) -0.2833(18) 0.5000 0.077(7) Uani 1 d S .
O2 O 0.3166(14) -0.3887(15) 0.5000 0.067(6) Uani 1 d S .
O3 O 0.1717(11) -0.0214(12) 0.2794(13) 0.076(5) Uani 1 d . .
O4 O 0.3616(10) -0.0072(11) 0.3641(11) 0.067(4) Uani 1 d . .
O5 O 0.1193(16) 0.2646(15) 0.5000 0.076(8) Uani 1 d S .
O6 O 0.3033(16) 0.3488(19) 0.5000 0.082(9) Uani 1 d S .
F1 F 0.1724(10) -0.5114(9) 0.5000 0.046(4) Uani 1 d S .
F2 F 0.2051(9) -0.3959(7) 0.3212(8) 0.065(4) Uani 1 d . .
F3 F 0.2637(10) -0.1933(8) 0.3852(9) 0.085(5) Uani 1 d . .
F4 F 0.3031(9) -0.1279(7) 0.1797(8) 0.064(4) Uani 1 d . .
F5 F 0.2210(9) -0.0169(10) 0.5000 0.043(4) Uani 1 d S .
F6 F 0.2483(10) 0.1654(8) 0.3843(10) 0.090(5) Uani 1 d . .
N1 N 0.0654(20) 0.2402(44) 0.7733(38) 0.195(22) Uani 1 d . .
H1A H 0.1126(20) 0.2480(44) 0.7526(38) 0.234 Uiso 1 calc R .
N2 N 0.0369(32) 0.1757(79) 0.8445(52) 0.441(72) Uani 1 d . .
H2B H 0.0634(32) 0.1434(79) 0.8950(52) 0.530 Uiso 1 calc R .
C1 C -0.0305(35) 0.1652(64) 0.8334(53) 0.210(33) Uani 1 d . .
H1B H -0.0576(35) 0.1012(64) 0.8520(53) 0.252 Uiso 1 calc R .
C2 C -0.0655(35) 0.2623(43) 0.7883(66) 0.225(39) Uani 1 d . .
H2A H -0.1156(35) 0.2879(43) 0.7989(66) 0.270 Uiso 1 calc R .
C3 C -0.0131(27) 0.3054(29) 0.7309(36) 0.111(13) Uani 1 d . .
H3A H -0.0175(27) 0.3605(29) 0.6776(36) 0.133 Uiso 1 calc R .
O7 O 0.5000 0.0000 0.5000 0.493(134) Uani 1 d S .
O8 O -0.0154(32) 0.0642(35) 0.4460(52) 0.366(47) Uani 1 d . .
O9 O 0.0000 0.5000 0.6169(38) 0.196(22) Uani 1 d S .

loop_
_atom_type_symbol
_atom_type_description
_atom_type_scat_dispersion_real
_atom_type_scat_dispersion_imag
_atom_type_scat_source
C C 0.0033 0.0016 'International Tables Vol C Tables 4.2.6.8 and 6.1.1.4'
H H 0.0000 0.0000 'International Tables Vol C Tables 4.2.6.8 and 6.1.1.4'
N N 0.0061 0.0033 'International Tables Vol C Tables 4.2.6.8 and 6.1.1.4'
O O 0.0106 0.0060 'International Tables Vol C Tables 4.2.6.8 and 6.1.1.4'
F F 0.0171 0.0103 'International Tables Vol C Tables 4.2.6.8 and 6.1.1.4'
U U -9.6767 9.6646 'International Tables Vol C Tables 4.2.6.8 and 6.1.1.4'

loop_
_geom_angle_atom_site_label_1
_geom_angle_atom_site_label_2
_geom_angle_atom_site_label_3
_geom_angle
_geom_angle_site_symmetry_1
_geom_angle_site_symmetry_3
_geom_angle_publ_flag
O1 U1 O2 177.8(10) . . ?
O1 U1 F3 91.7(7) . 6_556 ?
O2 U1 F3 90.1(6) . 6_556 ?
O1 U1 F3 91.7(7) . . ?
O2 U1 F3 90.1(6) . . ?
F3 U1 F3 75.1(6) 6_556 . ?
O1 U1 F1 88.1(9) . . ?
O2 U1 F1 89.7(8) . . ?
F3 U1 F1 142.4(3) 6_556 . ?
F3 U1 F1 142.4(3) . . ?
O1 U1 F2 89.2(4) . . ?
O2 U1 F2 90.0(4) . . ?
F3 U1 F2 148.3(4) 6_556 . ?
F3 U1 F2 73.2(4) . . ?
F1 U1 F2 69.3(3) . . ?
O1 U1 F2 89.2(4) . 6_556 ?
O2 U1 F2 90.0(4) . 6_556 ?
F3 U1 F2 73.2(4) 6_556 6_556 ?
F3 U1 F2 148.3(4) . 6_556 ?
F1 U1 F2 69.3(3) . 6_556 ?
F2 U1 F2 138.6(5) . 6_556 ?
O3 U2 O4 178.9(7) . . ?
O3 U2 F2 91.3(6) . 3 ?
O4 U2 F2 89.3(6) . 3 ?
O3 U2 F6 91.8(6) . . ?
O4 U2 F6 89.2(6) . . ?
F2 U2 F6 72.9(4) 3 . ?
O3 U2 F4 90.6(6) . . ?
O4 U2 F4 88.7(6) . . ?
F2 U2 F4 75.0(4) 3 . ?
F6 U2 F4 147.8(4) . . ?
O3 U2 F3 91.9(6) . . ?
O4 U2 F3 87.1(6) . . ?
F2 U2 F3 146.8(4) 3 . ?
F6 U2 F3 139.9(4) . . ?
F4 U2 F3 72.0(4) . . ?
O3 U2 F5 87.9(6) . . ?
O4 U2 F5 92.1(6) . . ?
F2 U2 F5 143.1(4) 3 . ?
F6 U2 F5 70.2(4) . . ?
F4 U2 F5 142.0(4) . . ?
F3 U2 F5 70.0(4) . . ?
O6 U3 O5 179.3(10) . . ?
O6 U3 F6 89.2(7) . . ?
O5 U3 F6 91.4(7) . . ?
O6 U3 F6 89.2(7) . 6_556 ?
O5 U3 F6 91.4(7) . 6_556 ?
F6 U3 F6 75.9(6) . 6_556 ?
O6 U3 F1 90.4(8) . 1_565 ?
O5 U3 F1 89.0(8) . 1_565 ?
F6 U3 F1 142.0(3) . 1_565 ?
F6 U3 F1 142.0(3) 6_556 1_565 ?
O6 U3 F4 91.1(4) . 8_666 ?
O5 U3 F4 88.7(4) . 8_666 ?
F6 U3 F4 148.9(4) . 8_666 ?
F6 U3 F4 73.0(4) 6_556 8_666 ?
F1 U3 F4 69.1(2) 1_565 8_666 ?
O6 U3 F4 91.1(4) . 3 ?
O5 U3 F4 88.7(4) . 3 ?
F6 U3 F4 73.0(4) . 3 ?
F6 U3 F4 148.9(4) 6_556 3 ?
F1 U3 F4 69.1(2) 1_565 3 ?
F4 U3 F4 138.1(5) 8_666 3 ?
U3 F1 U1 139.3(8) 1_545 . ?
U2 F2 U1 151.4(6) 3_545 . ?
U1 F3 U2 154.0(7) . . ?
U2 F4 U3 149.6(6) . 3_545 ?
U2 F5 U2 141.0(8) 6_556 . ?
U3 F6 U2 159.1(6) . . ?
N2 N1 C3 100.6(41) . . ?
C1 N2 N1 111.9(71) . . ?
N2 C1 C2 112.1(69) . . ?
C3 C2 C1 104.2(52) . . ?
C2 C3 N1 102.9(44) . . ?
O8 O8 O8 90.000(6) 6_556 2 ?

loop_
_geom_bond_atom_site_label_1
_geom_bond_atom_site_label_2
_geom_bond_distance
_geom_bond_site_symmetry_2
_geom_bond_publ_flag
U1 O1 1.71(3) . ?
U1 O2 1.75(2) . ?
U1 F3 2.294(11) 6_556 ?
U1 F3 2.294(11) . ?
U1 F1 2.324(12) . ?
U1 F2 2.327(9) . ?
U1 F2 2.327(9) 6_556 ?
U2 O3 1.70(2) . ?
U2 O4 1.75(2) . ?
U2 F2 2.292(9) 3 ?
U2 F6 2.299(10) . ?
U2 F4 2.303(10) . ?
U2 F3 2.304(10) . ?
U2 F5 2.308(6) . ?
U3 O6 1.62(3) . ?
U3 O5 1.72(3) . ?
U3 F6 2.291(11) . ?
U3 F6 2.291(11) 6_556 ?
U3 F1 2.300(12) 1_565 ?
U3 F4 2.342(10) 8_666 ?
U3 F4 2.342(10) 3 ?
F1 U3 2.300(12) 1_545 ?
F2 U2 2.292(9) 3_545 ?
F4 U3 2.342(10) 3_545 ?
F5 U2 2.308(6) 6_556 ?
N1 N2 1.26(7) . ?
N1 C3 1.65(6) . ?
N2 C1 1.18(6) . ?
C1 C2 1.43(8) . ?
C2 C3 1.26(6) . ?
O8 O8 1.31(13) 6_556 ?
O8 O8 1.63(9) 2 ?
